data_7118819
loop_
_publ_author_name
'Breit, Nora C.'
'Eisenhut, Carsten'
'Inoue, Shigeyoshi'

_publ_section_title
;
 Phosphinosilylenes as a novel ligand system for heterobimetallic
 complexes.
;
_journal_issue 32
_journal_name_full 'Chemical communications (Cambridge, England)'
_journal_page_first 5523
_journal_page_last 5526
_journal_paper_doi 10.1039/c6cc00601a
_journal_volume 52
_journal_year 2016
_chemical_formula_sum 'C25 H41 Fe N2 O4 P Si3'
_chemical_formula_weight 604.69
_chemical_name_systematic
; 
 ? 
;
_chemical_properties_physical 'Air-sensitive, Moisture-sensitive'
_space_group_IT_number 14
_symmetry_cell_setting monoclinic
_symmetry_space_group_name_Hall '-P 2yn'
_symmetry_space_group_name_H-M 'P 1 21/n 1'
_atom_sites_solution_hydrogens geom
_atom_sites_solution_primary direct
_atom_sites_solution_secondary difmap
_audit_creation_method
;
CrysAlisPro, Agilent Technologies,
Version 1.171.37.31 (release 14-01-2014 CrysAlis171 .NET)
(compiled Jan 14 2014,18:38:05)
;
_audit_update_record
;
2015-11-09 deposited with the CCDC.
2016-03-01 downloaded from the CCDC.
;
_cell_angle_alpha 90.00
_cell_angle_beta 94.7870(10)
_cell_angle_gamma 90.00
_cell_formula_units_Z 4
_cell_length_a 11.16410(10)
_cell_length_b 16.63080(10)
_cell_length_c 17.55870(10)
_cell_measurement_reflns_used 12230
_cell_measurement_temperature 150(2)
_cell_measurement_theta_max 73.4450
_cell_measurement_theta_min 3.6610
_cell_volume 3248.72(4)
_computing_cell_refinement
;
CrysAlisPro, Agilent Technologies,
Version 1.171.37.31 (release 14-01-2014 CrysAlis171 .NET)
(compiled Jan 14 2014,18:38:05)
;
_computing_data_collection
;
CrysAlisPro, Agilent Technologies,
Version 1.171.37.31 (release 14-01-2014 CrysAlis171 .NET)
(compiled Jan 14 2014,18:38:05)
;
_computing_data_reduction
;
CrysAlisPro, Agilent Technologies,
Version 1.171.37.31 (release 14-01-2014 CrysAlis171 .NET)
(compiled Jan 14 2014,18:38:05)
;
_computing_structure_refinement 'SHELXL-97 (Sheldrick, 1997)'
_computing_structure_solution 'SHELXS-97 (Sheldrick, 1990)'
_diffrn_ambient_environment N~2~
_diffrn_ambient_temperature 150.00(10)
_diffrn_measured_fraction_theta_full 0.999
_diffrn_measured_fraction_theta_max 0.999
_diffrn_measurement_device 'four-circle diffractometer'
_diffrn_measurement_device_type 'SuperNova, Single source at offset, Atlas'
_diffrn_radiation_monochromator mirror
_diffrn_radiation_probe x-ray
_diffrn_radiation_type 'Cu K\a'
_diffrn_radiation_wavelength 1.54184
_diffrn_reflns_av_R_equivalents 0.0262
_diffrn_reflns_av_sigmaI/netI 0.0206
_diffrn_reflns_limit_h_max 13
_diffrn_reflns_limit_h_min -13
_diffrn_reflns_limit_k_max 19
_diffrn_reflns_limit_k_min -19
_diffrn_reflns_limit_l_max 21
_diffrn_reflns_limit_l_min -19
_diffrn_reflns_number 20579
_diffrn_reflns_theta_full 67.49
_diffrn_reflns_theta_max 67.49
_diffrn_reflns_theta_min 3.67
_diffrn_source 'sealed X-ray tube'
_diffrn_source_type 'SuperNova (Cu) X-ray Source'
_exptl_absorpt_coefficient_mu 5.495
_exptl_absorpt_correction_T_max 1.00000
_exptl_absorpt_correction_T_min 0.05347
_exptl_absorpt_correction_type multi-scan
_exptl_absorpt_process_details
;
CrysAlisPro, Agilent Technologies,
Version 1.171.37.35 (release 13-08-2014 CrysAlis171 .NET)
(compiled Aug 13 2014,18:06:01)
Empirical absorption correction using spherical harmonics,
 implemented in SCALE3 ABSPACK scaling algorithm.
;
_exptl_crystal_colour colorless
_exptl_crystal_density_diffrn 1.236
_exptl_crystal_density_method 'not measured'
_exptl_crystal_description rod
_exptl_crystal_F_000 1280
_exptl_crystal_size_max 0.26
_exptl_crystal_size_mid 0.22
_exptl_crystal_size_min 0.07
_refine_diff_density_max 0.511
_refine_diff_density_min -0.368
_refine_diff_density_rms 0.045
_refine_ls_extinction_method none
_refine_ls_goodness_of_fit_ref 1.029
_refine_ls_hydrogen_treatment constr
_refine_ls_matrix_type full
_refine_ls_number_parameters 368
_refine_ls_number_reflns 5845
_refine_ls_number_restraints 0
_refine_ls_restrained_S_all 1.029
_refine_ls_R_factor_all 0.0338
_refine_ls_R_factor_gt 0.0304
_refine_ls_shift/su_max 0.001
_refine_ls_shift/su_mean 0.000
_refine_ls_structure_factor_coef Fsqd
_refine_ls_weighting_details 'calc w=1/[\s^2^(Fo^2^)+(0.0479P)^2^+1.0416P] where P=(Fo^2^+2Fc^2^)/3'
_refine_ls_weighting_scheme calc
_refine_ls_wR_factor_gt 0.0789
_refine_ls_wR_factor_ref 0.0810
_reflns_number_gt 5375
_reflns_number_total 5845
_reflns_threshold_expression >2sigma(I)
_cod_data_source_file c6cc00601a2.cif
_cod_data_source_block 3
_cod_depositor_comments 'Adding full bibliography for 7118819--7118822.cif.'
_cod_original_sg_symbol_H-M P21/n
_cod_database_code 7118819

loop_
_symmetry_equiv_pos_as_xyz
'x, y, z'
'-x+1/2, y+1/2, -z+1/2'
'-x, -y, -z'
'x-1/2, -y-1/2, z-1/2'

loop_
_atom_site_label
_atom_site_type_symbol
_atom_site_fract_x
_atom_site_fract_y
_atom_site_fract_z
_atom_site_U_iso_or_equiv
_atom_site_adp_type
_atom_site_occupancy
_atom_site_symmetry_multiplicity
_atom_site_calc_flag
_atom_site_refinement_flags
_atom_site_disorder_assembly
_atom_site_disorder_group
Fe1 Fe 0.89602(2) 0.150377(17) 0.228639(16) 0.02896(9) Uani 1 1 d . . .
P1 P 0.80181(4) 0.27412(2) 0.40165(2) 0.02172(10) Uani 1 1 d . . .
Si1 Si 0.94530(4) 0.23341(3) 0.32957(2) 0.01998(10) Uani 1 1 d . . .
Si2 Si 0.67895(4) 0.17335(3) 0.43165(3) 0.02856(12) Uani 1 1 d . . .
Si3 Si 0.86907(4) 0.32894(3) 0.51500(3) 0.02637(11) Uani 1 1 d . . .
N1 N 1.09701(12) 0.22589(8) 0.37907(8) 0.0229(3) Uani 1 1 d . A .
N2 N 1.03227(12) 0.32448(8) 0.30893(8) 0.0226(3) Uani 1 1 d . A .
O2 O 0.68402(14) 0.25182(11) 0.19339(9) 0.0535(4) Uani 1 1 d . . .
C12 C 1.01370(16) 0.39879(10) 0.26191(10) 0.0280(4) Uani 1 1 d . . .
O4 O 1.13962(14) 0.18508(11) 0.18872(9) 0.0517(4) Uani 1 1 d . . .
C25 C 1.04341(19) 0.17228(12) 0.20470(11) 0.0368(4) Uani 1 1 d . . .
O3 O 0.87410(16) 0.00590(10) 0.32212(10) 0.0551(4) Uani 1 1 d . . .
C6 C 1.44157(18) 0.34057(13) 0.28959(13) 0.0416(5) Uani 1 1 d . A .
H6 H 1.4910 0.3260 0.2503 0.050 Uiso 1 1 calc R . .
C2 C 1.25526(14) 0.32821(10) 0.34815(10) 0.0245(3) Uani 1 1 d . A .
C1 C 1.13104(14) 0.29412(10) 0.34652(9) 0.0217(3) Uani 1 1 d . . .
C5 C 1.48297(16) 0.39490(12) 0.34442(12) 0.0372(4) Uani 1 1 d . . .
H5 H 1.5606 0.4179 0.3431 0.045 Uiso 1 1 calc R . .
C7 C 1.32805(17) 0.30664(12) 0.29106(11) 0.0354(4) Uani 1 1 d . . .
H7 H 1.3003 0.2688 0.2531 0.043 Uiso 1 1 calc R A .
C18 C 0.57288(17) 0.22001(13) 0.49576(13) 0.0401(5) Uani 1 1 d . . .
H18A H 0.5312 0.2652 0.4694 0.060 Uiso 1 1 calc R . .
H18B H 0.6180 0.2394 0.5424 0.060 Uiso 1 1 calc R . .
H18C H 0.5139 0.1799 0.5091 0.060 Uiso 1 1 calc R . .
C9 C 1.07697(17) 0.10831(12) 0.45634(13) 0.0406(5) Uani 1 1 d . A .
H9A H 1.0210 0.1398 0.4845 0.061 Uiso 1 1 calc R . .
H9B H 1.1189 0.0693 0.4909 0.061 Uiso 1 1 calc R . .
H9C H 1.0323 0.0798 0.4142 0.061 Uiso 1 1 calc R . .
C23 C 0.76827(18) 0.21312(13) 0.20958(11) 0.0385(5) Uani 1 1 d . . .
C3 C 1.29729(16) 0.38289(12) 0.40353(11) 0.0321(4) Uani 1 1 d . . .
H3 H 1.2482 0.3978 0.4429 0.039 Uiso 1 1 calc R A .
C16 C 0.59030(17) 0.13668(12) 0.34374(13) 0.0403(5) Uani 1 1 d . . .
H16A H 0.5314 0.0968 0.3578 0.060 Uiso 1 1 calc R . .
H16B H 0.6446 0.1119 0.3094 0.060 Uiso 1 1 calc R . .
H16C H 0.5483 0.1820 0.3178 0.060 Uiso 1 1 calc R . .
O1 O 0.84030(19) 0.06276(12) 0.08572(10) 0.0714(6) Uani 1 1 d . . .
C19 C 0.89118(18) 0.25681(13) 0.59644(11) 0.0380(4) Uani 1 1 d . . .
H19A H 0.9173 0.2862 0.6433 0.057 Uiso 1 1 calc R . .
H19B H 0.9526 0.2172 0.5857 0.057 Uiso 1 1 calc R . .
H19C H 0.8153 0.2291 0.6031 0.057 Uiso 1 1 calc R . .
C8 C 1.16759(16) 0.16393(11) 0.42467(12) 0.0330(4) Uani 1 1 d . . .
C20 C 0.75197(19) 0.40435(12) 0.53576(11) 0.0379(4) Uani 1 1 d . . .
H20A H 0.7692 0.4252 0.5877 0.057 Uiso 1 1 calc R . .
H20B H 0.6727 0.3786 0.5314 0.057 Uiso 1 1 calc R . .
H20C H 0.7526 0.4487 0.4991 0.057 Uiso 1 1 calc R . .
C24 C 0.88235(17) 0.06441(13) 0.28791(12) 0.0380(5) Uani 1 1 d . . .
C17 C 0.75068(19) 0.08458(12) 0.48234(14) 0.0433(5) Uani 1 1 d . . .
H17A H 0.6881 0.0480 0.4975 0.065 Uiso 1 1 calc R . .
H17B H 0.7998 0.1028 0.5279 0.065 Uiso 1 1 calc R . .
H17C H 0.8017 0.0564 0.4482 0.065 Uiso 1 1 calc R . .
C21 C 1.01455(19) 0.38255(14) 0.50739(12) 0.0443(5) Uani 1 1 d . . .
H21A H 1.0045 0.4232 0.4670 0.066 Uiso 1 1 calc R . .
H21B H 1.0762 0.3438 0.4951 0.066 Uiso 1 1 calc R . .
H21C H 1.0393 0.4088 0.5562 0.066 Uiso 1 1 calc R . .
C22 C 0.8617(2) 0.09670(14) 0.14200(13) 0.0456(5) Uani 1 1 d . . .
C4 C 1.41097(17) 0.41585(12) 0.40154(12) 0.0380(4) Uani 1 1 d . A .
H4 H 1.4396 0.4532 0.4398 0.046 Uiso 1 1 calc R . .
C10 C 1.2481(3) 0.11864(19) 0.37503(19) 0.0864(12) Uani 1 1 d . A .
H10A H 1.1996 0.0953 0.3314 0.130 Uiso 1 1 calc R . .
H10B H 1.2895 0.0756 0.4049 0.130 Uiso 1 1 calc R . .
H10C H 1.3076 0.1555 0.3564 0.130 Uiso 1 1 calc R . .
C11 C 1.2395(2) 0.20273(17) 0.49321(18) 0.0733(9) Uani 1 1 d . A .
H11A H 1.3018 0.2377 0.4750 0.110 Uiso 1 1 calc R . .
H11B H 1.2772 0.1606 0.5261 0.110 Uiso 1 1 calc R . .
H11C H 1.1854 0.2347 0.5223 0.110 Uiso 1 1 calc R . .
C15A C 0.8818(3) 0.4230(3) 0.2648(3) 0.0481(13) Uani 0.556(5) 1 d P A 1
H15A H 0.8299 0.3781 0.2469 0.072 Uiso 0.556(5) 1 calc PR A 1
H15B H 0.8644 0.4699 0.2318 0.072 Uiso 0.556(5) 1 calc PR A 1
H15C H 0.8666 0.4365 0.3174 0.072 Uiso 0.556(5) 1 calc PR A 1
C13A C 1.0416(5) 0.3804(3) 0.1811(2) 0.0507(12) Uani 0.556(5) 1 d P A 1
H13A H 1.1257 0.3637 0.1809 0.076 Uiso 0.556(5) 1 calc PR A 1
H13B H 1.0280 0.4286 0.1494 0.076 Uiso 0.556(5) 1 calc PR A 1
H13C H 0.9891 0.3370 0.1604 0.076 Uiso 0.556(5) 1 calc PR A 1
C14A C 1.0902(4) 0.4707(2) 0.2935(2) 0.0375(10) Uani 0.556(5) 1 d P A 1
H14A H 1.0817 0.4765 0.3484 0.056 Uiso 0.556(5) 1 calc PR A 1
H14B H 1.0626 0.5199 0.2669 0.056 Uiso 0.556(5) 1 calc PR A 1
H14C H 1.1748 0.4612 0.2854 0.056 Uiso 0.556(5) 1 calc PR A 1
C15B C 0.8956(4) 0.3879(3) 0.2120(3) 0.0389(13) Uani 0.444(5) 1 d P A 2
H15D H 0.9023 0.3413 0.1784 0.058 Uiso 0.444(5) 1 calc PR A 2
H15E H 0.8792 0.4362 0.1810 0.058 Uiso 0.444(5) 1 calc PR A 2
H15F H 0.8299 0.3791 0.2447 0.058 Uiso 0.444(5) 1 calc PR A 2
C14B C 1.0039(5) 0.4680(3) 0.3152(3) 0.0439(14) Uani 0.444(5) 1 d P A 2
H14D H 0.9367 0.4588 0.3467 0.066 Uiso 0.444(5) 1 calc PR A 2
H14E H 0.9897 0.5176 0.2857 0.066 Uiso 0.444(5) 1 calc PR A 2
H14F H 1.0787 0.4730 0.3483 0.066 Uiso 0.444(5) 1 calc PR A 2
C13B C 1.1147(5) 0.4120(3) 0.2083(3) 0.0461(15) Uani 0.444(5) 1 d P A 2
H13D H 1.1895 0.4257 0.2387 0.069 Uiso 0.444(5) 1 calc PR A 2
H13E H 1.0923 0.4561 0.1728 0.069 Uiso 0.444(5) 1 calc PR A 2
H13F H 1.1264 0.3627 0.1793 0.069 Uiso 0.444(5) 1 calc PR A 2

loop_
_atom_site_aniso_label
_atom_site_aniso_U_11
_atom_site_aniso_U_22
_atom_site_aniso_U_33
_atom_site_aniso_U_23
_atom_site_aniso_U_13
_atom_site_aniso_U_12
Fe1 0.02705(16) 0.02983(16) 0.02967(16) -0.00992(12) 0.00054(11) -0.00024(11)
P1 0.0180(2) 0.0213(2) 0.0259(2) -0.00138(15) 0.00180(15) 0.00150(14)
Si1 0.0169(2) 0.0193(2) 0.0234(2) -0.00069(16) 0.00002(16) 0.00149(15)
Si2 0.0201(2) 0.0236(2) 0.0424(3) 0.0027(2) 0.00474(19) 0.00054(17)
Si3 0.0261(2) 0.0291(3) 0.0242(2) -0.00288(18) 0.00369(18) -0.00029(18)
N1 0.0170(6) 0.0219(7) 0.0295(7) 0.0044(6) 0.0004(5) 0.0029(5)
N2 0.0199(7) 0.0226(7) 0.0249(7) 0.0030(6) -0.0002(5) 0.0012(5)
O2 0.0378(8) 0.0714(11) 0.0490(9) -0.0079(8) -0.0095(7) 0.0161(8)
C12 0.0298(9) 0.0222(9) 0.0314(9) 0.0072(7) -0.0006(7) 0.0010(7)
O4 0.0441(9) 0.0628(10) 0.0514(9) -0.0186(8) 0.0236(7) -0.0121(7)
C25 0.0439(12) 0.0355(11) 0.0319(10) -0.0133(8) 0.0087(8) -0.0008(8)
O3 0.0620(10) 0.0345(9) 0.0691(11) -0.0005(8) 0.0071(8) -0.0122(7)
C6 0.0290(10) 0.0471(12) 0.0513(12) -0.0063(10) 0.0178(9) -0.0038(8)
C2 0.0190(8) 0.0244(8) 0.0300(9) 0.0033(7) 0.0018(7) 0.0013(6)
C1 0.0194(8) 0.0222(8) 0.0235(8) -0.0027(6) 0.0020(6) 0.0009(6)
C5 0.0209(9) 0.0349(10) 0.0561(12) 0.0021(9) 0.0061(8) -0.0048(7)
C7 0.0292(9) 0.0394(11) 0.0388(10) -0.0088(8) 0.0092(8) -0.0052(8)
C18 0.0273(10) 0.0404(12) 0.0544(12) 0.0050(9) 0.0144(9) 0.0020(8)
C9 0.0286(9) 0.0338(11) 0.0585(13) 0.0214(9) -0.0014(9) 0.0030(8)
C23 0.0352(11) 0.0480(12) 0.0312(10) -0.0116(9) -0.0026(8) 0.0006(9)
C3 0.0257(9) 0.0332(10) 0.0382(10) -0.0069(8) 0.0068(7) -0.0036(7)
C16 0.0258(9) 0.0357(11) 0.0588(13) -0.0076(9) 0.0000(9) -0.0058(8)
O1 0.1007(15) 0.0618(11) 0.0471(9) -0.0293(9) -0.0214(9) 0.0140(10)
C19 0.0359(10) 0.0493(12) 0.0289(9) 0.0037(9) 0.0025(8) 0.0068(9)
C8 0.0203(8) 0.0324(10) 0.0461(11) 0.0159(8) 0.0013(8) 0.0071(7)
C20 0.0463(11) 0.0315(10) 0.0364(10) -0.0056(8) 0.0069(9) 0.0053(8)
C24 0.0316(10) 0.0363(12) 0.0459(11) -0.0137(9) 0.0025(8) -0.0048(8)
C17 0.0359(10) 0.0314(11) 0.0639(14) 0.0141(10) 0.0112(10) 0.0029(8)
C21 0.0416(11) 0.0543(13) 0.0378(11) -0.0169(10) 0.0086(9) -0.0173(10)
C22 0.0489(12) 0.0416(12) 0.0444(12) -0.0122(10) -0.0064(10) 0.0075(9)
C4 0.0268(9) 0.0370(11) 0.0500(11) -0.0078(9) 0.0016(8) -0.0070(8)
C10 0.088(2) 0.077(2) 0.103(2) 0.0538(18) 0.0608(19) 0.0671(18)
C11 0.0578(15) 0.0636(17) 0.089(2) 0.0382(15) -0.0483(15) -0.0153(13)
C15A 0.034(2) 0.036(2) 0.074(3) 0.025(2) -0.0006(19) 0.0076(16)
C13A 0.076(3) 0.045(2) 0.031(2) 0.0118(17) 0.003(2) 0.001(2)
C14A 0.042(2) 0.0232(18) 0.047(2) 0.0093(15) -0.0001(17) -0.0037(15)
C15B 0.042(3) 0.034(3) 0.039(3) 0.013(2) -0.009(2) 0.0033(19)
C14B 0.063(4) 0.024(2) 0.042(3) 0.0035(19) -0.009(2) 0.009(2)
C13B 0.044(3) 0.047(3) 0.048(3) 0.027(3) 0.012(2) 0.002(2)

loop_
_atom_type_symbol
_atom_type_description
_atom_type_scat_dispersion_real
_atom_type_scat_dispersion_imag
_atom_type_scat_source
C C 0.0181 0.0091 'International Tables Vol C Tables 4.2.6.8 and 6.1.1.4'
H H 0.0000 0.0000 'International Tables Vol C Tables 4.2.6.8 and 6.1.1.4'
N N 0.0311 0.0180 'International Tables Vol C Tables 4.2.6.8 and 6.1.1.4'
O O 0.0492 0.0322 'International Tables Vol C Tables 4.2.6.8 and 6.1.1.4'
Si Si 0.2541 0.3302 'International Tables Vol C Tables 4.2.6.8 and 6.1.1.4'
P P 0.2955 0.4335 'International Tables Vol C Tables 4.2.6.8 and 6.1.1.4'
Fe Fe -1.1336 3.1974 'International Tables Vol C Tables 4.2.6.8 and 6.1.1.4'

loop_
_geom_angle_atom_site_label_1
_geom_angle_atom_site_label_2
_geom_angle_atom_site_label_3
_geom_angle
C25 Fe1 C23 125.60(10)
C25 Fe1 C22 92.20(10)
C23 Fe1 C22 91.22(9)
C25 Fe1 C24 115.49(10)
C23 Fe1 C24 118.34(10)
C22 Fe1 C24 94.25(10)
C25 Fe1 Si1 83.75(6)
C23 Fe1 Si1 85.90(6)
C22 Fe1 Si1 172.33(8)
C24 Fe1 Si1 93.38(6)
Si1 P1 Si2 112.77(2)
Si1 P1 Si3 114.90(2)
Si2 P1 Si3 104.95(2)
N1 Si1 N2 70.81(6)
N1 Si1 P1 115.40(5)
N2 Si1 P1 106.04(5)
N1 Si1 Fe1 118.60(5)
N2 Si1 Fe1 116.12(5)
P1 Si1 Fe1 119.19(2)
C16 Si2 C18 108.36(10)
C16 Si2 C17 108.21(10)
C18 Si2 C17 107.99(10)
C16 Si2 P1 109.92(7)
C18 Si2 P1 105.09(7)
C17 Si2 P1 116.95(7)
C19 Si3 C21 107.54(10)
C19 Si3 C20 109.36(9)
C21 Si3 C20 108.68(10)
C19 Si3 P1 115.36(7)
C21 Si3 P1 110.90(7)
C20 Si3 P1 104.84(7)
C1 N1 C8 131.23(14)
C1 N1 Si1 91.35(10)
C8 N1 Si1 136.46(12)
C1 N2 C12 131.12(14)
C1 N2 Si1 91.08(10)
C12 N2 Si1 137.35(11)
N2 C12 C14B 107.8(2)
N2 C12 C13A 108.8(2)
C14B C12 C13A 141.0(3)
N2 C12 C15B 107.0(2)
C14B C12 C15B 110.2(3)
C13A C12 C15B 70.9(3)
N2 C12 C15A 106.82(19)
C14B C12 C15A 69.9(3)
C13A C12 C15A 111.0(3)
C15B C12 C15A 42.8(3)
N2 C12 C13B 112.4(2)
C14B C12 C13B 111.6(3)
C13A C12 C13B 40.3(3)
C15B C12 C13B 107.8(3)
C15A C12 C13B 137.4(3)
N2 C12 C14A 113.26(18)
C14B C12 C14A 41.1(3)
C13A C12 C14A 110.1(3)
C15B C12 C14A 136.1(3)
C15A C12 C14A 106.8(3)
C13B C12 C14A 72.5(3)
O4 C25 Fe1 178.74(18)
C5 C6 C7 120.58(18)
C3 C2 C7 119.48(16)
C3 C2 C1 121.44(15)
C7 C2 C1 119.04(16)
N2 C1 N1 106.20(14)
N2 C1 C2 126.28(15)
N1 C1 C2 127.46(15)
C6 C5 C4 119.56(17)
C2 C7 C6 119.86(18)
O2 C23 Fe1 176.25(18)
C2 C3 C4 119.98(17)
N1 C8 C10 110.46(17)
N1 C8 C9 106.32(14)
C10 C8 C9 110.9(2)
N1 C8 C11 110.47(17)
C10 C8 C11 111.5(2)
C9 C8 C11 106.96(19)
O3 C24 Fe1 175.63(18)
O1 C22 Fe1 179.2(3)
C5 C4 C3 120.54(18)

loop_
_geom_bond_atom_site_label_1
_geom_bond_atom_site_label_2
_geom_bond_distance
Fe1 C25 1.770(2)
Fe1 C23 1.776(2)
Fe1 C22 1.778(2)
Fe1 C24 1.782(2)
Fe1 Si1 2.2777(5)
P1 Si1 2.2281(6)
P1 Si2 2.2556(6)
P1 Si3 2.2598(6)
Si1 N1 1.8422(14)
Si1 N2 1.8510(14)
Si2 C16 1.865(2)
Si2 C18 1.869(2)
Si2 C17 1.869(2)
Si3 C19 1.867(2)
Si3 C21 1.867(2)
Si3 C20 1.869(2)
N1 C1 1.340(2)
N1 C8 1.489(2)
N2 C1 1.336(2)
N2 C12 1.491(2)
O2 C23 1.155(3)
C12 C14B 1.493(5)
C12 C13A 1.509(4)
C12 C15B 1.531(5)
C12 C15A 1.532(4)
C12 C13B 1.544(5)
C12 C14A 1.545(4)
O4 C25 1.152(2)
O3 C24 1.151(3)
C6 C5 1.372(3)
C6 C7 1.390(3)
C2 C3 1.384(3)
C2 C7 1.389(2)
C2 C1 1.496(2)
C5 C4 1.381(3)
C9 C8 1.511(3)
C3 C4 1.386(3)
O1 C22 1.146(3)
C8 C10 1.505(3)
C8 C11 1.532(3)
